data_1552798
loop_
_publ_author_name
'Pal, Rumpa'
'Reddy, M. B. Madhusudana'
'Dinesh, B.'
'Venkatesha, Manjunath A.'
'Grabowsky, Simon'
'Jelsch, Christian'
'Guru Row, Tayur N.'

_publ_section_title
;
 Syn vs Anti Carboxylic Acids in Hybrid Peptides: Experimental and
 Theoretical Charge Density and Chemical Bonding Analysis.
;
_journal_issue 14
_journal_name_full 'The journal of physical chemistry. A'
_journal_page_first 3665
_journal_page_last 3679
_journal_paper_doi 10.1021/acs.jpca.7b10939
_journal_volume 122
_journal_year 2018
_chemical_absolute_configuration syn
_chemical_formula_moiety 'C23 H43 N3 O6'
_chemical_formula_sum 'C23 H43 N3 O6'
_chemical_formula_weight 457.586
_space_group_IT_number 19
_space_group_name_Hall 'P 2ac 2ab'
_space_group_name_H-M_alt 'P 21 21 21'
_symmetry_cell_setting orthorhombic
_symmetry_space_group_name_Hall 'P 2ac 2ab'
_symmetry_space_group_name_H-M 'P 21 21 21'
_atom_sites_solution_hydrogens difmap
_atom_sites_solution_primary direct
_atom_sites_solution_secondary difmap
_audit_creation_method 'MoPro v16                '
_cell_angle_alpha 90.
_cell_angle_beta 90.
_cell_angle_gamma 90.
_cell_formula_units_Z 4
_cell_length_a 9.42370(10)
_cell_length_b 15.9868(2)
_cell_length_c 17.3878(2)
_cell_measurement_reflns_used 16649
_cell_measurement_temperature 100(2)
_cell_measurement_theta_max 45.294
_cell_measurement_theta_min 2.509
_cell_volume 2619.56(5)
_computing_structure_refinement 'MoPro (J. Appl. Cryst. 2005, 38, 38-54)'
_diffrn_ambient_temperature 100(2)
_diffrn_measured_fraction_theta_full 0.910
_diffrn_measured_fraction_theta_max 0.930
_diffrn_measurement_device_type 'Xcalibur, Eos, Nova'
_diffrn_radiation_source 'Mova (Mo) X-ray Source'
_diffrn_radiation_type MoK\a
_diffrn_radiation_wavelength 0.71073
_diffrn_reflns_av_R_equivalents 0.0479
_diffrn_reflns_av_sigmaI/netI 0.05671
_diffrn_reflns_limit_h_max 18
_diffrn_reflns_limit_h_min 0
_diffrn_reflns_limit_k_max 31
_diffrn_reflns_limit_k_min 0
_diffrn_reflns_limit_l_max 34
_diffrn_reflns_limit_l_min -34
_diffrn_reflns_number 95816
_diffrn_reflns_theta_full 27.51
_diffrn_reflns_theta_max 45.29
_diffrn_reflns_theta_min 2.51
_exptl_absorpt_coefficient_mu 0.08329
_exptl_absorpt_correction_T_max 1.1249
_exptl_absorpt_correction_T_min 0.8960
_exptl_absorpt_correction_type gaussian
_exptl_absorpt_process_details
;
CrysAlisPro, Agilent Technologies,
Version 1.171.36.28 (release 01-02-2013 CrysAlis171 .NET)
(compiled Feb  1 2013,16:14:44)
Numerical absorption correction based on gaussian integration over
			a multifaceted crystal model
;
_exptl_crystal_colour colourless
_exptl_crystal_density_diffrn 1.161
_exptl_crystal_density_method 'not measured'
_exptl_crystal_description block
_exptl_crystal_F_000 1000
_exptl_crystal_size_max 0.5550
_exptl_crystal_size_mid 0.2448
_exptl_crystal_size_min 0.1709
_refine_diff_density_max 0.43
_refine_diff_density_min -0.35
_refine_diff_density_rms 0.070
_refine_ls_abs_structure_details 'Rogers (1981),  9243 Friedel pairs'
_refine_ls_abs_structure_Rogers 1.
_refine_ls_extinction_method none
_refine_ls_goodness_of_fit_ref 0.967
_refine_ls_hydrogen_treatment refxyz
_refine_ls_matrix_type full
_refine_ls_number_parameters 1166
_refine_ls_number_reflns 20830
_refine_ls_number_restraints 1224
_refine_ls_restrained_S_all 23899.713
_refine_ls_R_factor_all 0.0511
_refine_ls_R_factor_gt 0.0359
_refine_ls_shift/su_max 0.000
_refine_ls_shift/su_mean 0.000
_refine_ls_structure_factor_coef Fsqd
_refine_ls_weighting_scheme sigma
_refine_ls_wR_factor_gt 0.0566
_refine_ls_wR_factor_ref 0.0602
_reflns_number_gt 16649
_reflns_number_total 20830
_reflns_threshold_expression >2.0sigma(I)
_cod_data_source_file jp7b10939_si_010.cif
_cod_data_source_block I
_cod_original_cell_volume 2619.56(4)
_cod_database_code 1552798

loop_
_publ_contact_author
;
  Dr. Rumpa Pal
;

loop_
_symmetry_equiv_pos_as_xyz
'x, y, z'
'-x+1/2, -y, z+1/2'
'x+1/2, -y+1/2, -z'
'-x, y+1/2, -z+1/2'

loop_
_atom_site_type_symbol
_atom_site_label
_atom_site_fract_x
_atom_site_fract_y
_atom_site_fract_z
_atom_site_U_iso_or_equiv
_atom_site_adp_type
_atom_site_occupancy
_atom_site_calc_flag
_atom_site_refinement_flags_posn
_atom_site_refinement_flags_adp
C C0 0.26149(5) 1.11656(4) 0.29261(3) 0.01338(3) Uani 1 d . .
C C1 0.41059(6) 1.02689(3) 0.15725(2) 0.01197(2) Uani 1 d . .
C C1A 0.295331(2) 1.0940740(5) 0.1557540(6) 0.01178(2) Uani 1 d . .
H H4A 0.1939(4) 1.0605(4) 0.1524(5) 0.02240 Uani 1 d D U
C C1B 0.3088720(16) 1.1481520(3) 0.0828130(4) 0.01327(2) Uani 1 d . .
H H5A 0.39170(16) 1.19474(5) 0.09213(2) 0.02965 Uani 1 d D U
H H5B 0.34145(3) 1.1083120(5) 0.0356450(6) 0.04331 Uani 1 d D U
C C1D1 0.192963(17) 1.272965(16) 0.018372(9) 0.02425(3) Uani 1 d . .
H H7A 0.09324(7) 1.301697(18) 0.002926(12) 0.03336 Uani 1 d D U
H H7B 0.2513(2) 1.2603(2) -0.03364(11) 0.05681 Uani 1 d D U
H H7C 0.25357(5) 1.31655(3) 0.05243(13) 0.04839 Uani 1 d D U
C C1D2 0.073381(17) 1.133451(11) 0.016376(12) 0.03433(4) Uani 1 d . .
H H8A 0.1256(3) 1.12017(14) -0.03739(11) 0.05083 Uani 1 d D U
H H8B -0.02623(8) 1.16478(3) 0.00676(4) 0.03509 Uani 1 d D U
H H8C 0.05841(2) 1.07711(3) 0.049328(18) 0.05165 Uani 1 d D U
C C1G 0.16886(2) 1.192140(10) 0.062732(16) 0.01609(2) Uani 1 d . .
H H6A 0.11555(5) 1.206911(18) 0.11717(3) 0.02960 Uani 1 d D U
C C1T 0.08447(3) 1.117320(11) 0.438913(9) 0.02709(4) Uani 1 d . .
H H1A 0.08231(3) 1.05681(3) 0.412163(14) 0.04558 Uani 1 d D U
H H1B 0.00222(13) 1.15583(3) 0.41459(4) 0.04337 Uani 1 d D U
H H1C 0.0640(3) 1.10994(13) 0.49949(11) 0.06219 Uani 1 calc D U
C C2 0.5292620(9) 0.8807440(8) 0.3151720(6) 0.01316(3) Uani 1 d . .
C C2A 0.5926010(6) 0.9646820(5) 0.3354950(4) 0.01486(3) Uani 1 d . .
H H14A 0.63634(11) 0.96091(2) 0.39360(11) 0.03748 Uani 1 d D U
H H14B 0.5112950(10) 1.0126719(6) 0.3376560(18) 0.02873 Uani 1 d D U
C C2B 0.7097300(18) 0.9878780(3) 0.278035(3) 0.01545(2) Uani 1 d . .
H H13A 0.7981(2) 0.94410(9) 0.283313(19) 0.02796 Uani 1 d D U
H H13B 0.755372(4) 1.0481080(13) 0.2926810(4) 0.03608 Uani 1 d D U
C C2D 0.77269(2) 1.01273(3) 0.136516(6) 0.01804(3) Uani 1 d . .
H H10A 0.80230(9) 1.07835(10) 0.146295(12) 0.02909 Uani 1 d D U
C C2E1 0.717632(18) 1.003891(9) 0.05415(2) 0.02519(3) Uani 1 d . .
H H11A 0.6925(2) 0.93986(12) 0.04056(16) 0.06199 Uani 1 calc D U
H H11B 0.79486(4) 1.024785(13) 0.01275(2) 0.04366 Uani 1 d D U
H H11C 0.62283(8) 1.04013(5) 0.04509(3) 0.03936 Uani 1 d D U
C C2E2 0.90482(3) 0.957967(13) 0.147846(7) 0.02652(3) Uani 1 d . .
H H12A 0.97748(6) 0.96665(7) 0.10073(3) 0.03830 Uani 1 d D U
H H12B 0.8746(3) 0.89297(12) 0.14950(11) 0.03778 Uani 1 d D U
H H12C 0.95762(3) 0.973198(13) 0.20089(2) 0.03483 Uani 1 d D U
C C2G 0.656217(3) 0.9891910(4) 0.194685(3) 0.01321(2) Uani 1 d . .
H H9A 0.6163(9) 0.9268(3) 0.1796(3) 0.03042 Uani 1 d D U
C C2T 0.231337(12) 1.24538(3) 0.462865(13) 0.03402(6) Uani 1 d . .
H H2A 0.1499(2) 1.28343(17) 0.43696(15) 0.06285 Uani 1 calc D U
H H2B 0.33309(17) 1.27387(15) 0.452374(18) 0.05657 Uani 1 d D U
H H2C 0.21264(2) 1.241450(17) 0.52382(6) 0.09271 Uani 1 calc D U
C C3 0.38873(5) 0.75752(3) 0.20771(3) 0.01581(3) Uani 1 d . .
C C3A 0.31946(5) 0.80287(3) 0.27585(2) 0.01518(3) Uani 1 d . .
H H15A 0.3275(8) 0.7605(4) 0.3254(3) 0.03565 Uani 1 d D U
C C3B 0.160927(15) 0.820298(16) 0.260236(10) 0.02140(3) Uani 1 d . .
H H16A 0.15412(3) 0.86944(4) 0.21622(4) 0.03254 Uani 1 d D U
C C3G1 0.08841(2) 0.851777(9) 0.333702(16) 0.02818(3) Uani 1 d . .
H H17A 0.09922(3) 0.80693(15) 0.37955(12) 0.05198 Uani 1 d D U
H H17B -0.02282(9) 0.863506(12) 0.324564(16) 0.02462 Uani 1 d D U
H H17C 0.1363(3) 0.90931(12) 0.35296(16) 0.04218 Uani 1 d D U
C C3G2 0.08484(2) 0.742866(15) 0.230261(8) 0.03592(4) Uani 1 d . .
H H18A -0.0252(2) 0.75808(19) 0.22101(11) 0.03097 Uani 1 d D U
H H18B 0.09317(8) 0.69379(4) 0.27247(3) 0.05729 Uani 1 d D U
H H18C 0.13287(3) 0.723663(15) 0.17693(2) 0.05446 Uani 1 d D U
C C3T 0.34840(3) 1.105406(10) 0.458613(10) 0.02966(4) Uani 1 d . .
H H3A 0.4481(2) 1.13369(17) 0.44306(13) 0.04197 Uani 1 d D U
H H3B 0.3418(2) 1.04353(5) 0.43441(2) 0.05248 Uani 1 d D U
H H3C 0.33969(2) 1.102032(12) 0.52030(8) 0.06854 Uani 1 calc D U
C C4T 0.22805(3) 1.158356(12) 0.427271(11) 0.01948(3) Uani 1 d . .
N N1 0.29516(5) 1.14813(3) 0.22276(3) 0.01284(3) Uani 1 d . .
N N2 0.53499(5) 1.04659(3) 0.18899(2) 0.01303(2) Uani 1 d . .
N N3 0.39116(6) 0.88058(3) 0.29454(2) 0.01396(3) Uani 1 d . .
O O0 0.24153(4) 1.04151(3) 0.30389(2) 0.01756(3) Uani 1 d . .
O O 0.25209(6) 1.17713(4) 0.34501(3) 0.01729(4) Uani 1 d . .
O O1 0.38319(4) 0.95853(3) 0.12650(2) 0.01597(2) Uani 1 d . .
O O2 0.60042(5) 0.81592(3) 0.31559(2) 0.01757(2) Uani 1 d . .
O O3 0.40179(5) 0.68175(3) 0.20782(2) 0.02015(3) Uani 1 d . .
O O4 0.42741(8) 0.80115(6) 0.14705(5) 0.01933(5) Uani 1 d . .
H H1 0.3215(10) 1.20936(18) 0.21736(14) 0.03820 Uani 1 d D U
H H2 0.5429(4) 1.1027(3) 0.2160(4) 0.02716 Uani 1 d D U
H H3 0.3355(3) 0.93490(15) 0.2950(5) 0.02648 Uani 1 d D U
H H4 0.4117(12) 0.86149(18) 0.1516(7) 0.03678 Uani 1 d D U

loop_
_atom_site_aniso_label
_atom_site_aniso_U_11
_atom_site_aniso_U_22
_atom_site_aniso_U_33
_atom_site_aniso_U_12
_atom_site_aniso_U_13
_atom_site_aniso_U_23
C0 0.0179(2) 0.01115(19) 0.01112(16) 0.00203(15) 0.00247(13) 0.00169(15)
C1 0.01616(18) 0.00896(17) 0.01078(15) 0.00087(15) -0.00137(14) -0.00054(13)
C1A 0.01420(18) 0.01019(18) 0.01094(16) -0.00017(16) -0.00017(15) 0.00033(15)
H4A 0.02240 0.02240 0.02240 0. 0. 0.
C1B 0.01464(16) 0.01423(19) 0.01093(14) 0.00166(15) -0.00053(13) 0.00203(13)
H5A 0.02965 0.02965 0.02965 0. 0. 0.
H5B 0.04331 0.04331 0.04331 0. 0. 0.
C1D1 0.0270(2) 0.0198(2) 0.0259(2) 0.00231(19) -0.00478(18) 0.00928(19)
H7A 0.03336 0.03336 0.03336 0. 0. 0.
H7B 0.05681 0.05681 0.05681 0. 0. 0.
H7C 0.04839 0.04839 0.04839 0. 0. 0.
C1D2 0.0294(3) 0.0276(3) 0.0461(3) -0.0064(2) -0.0213(3) 0.0055(3)
H8A 0.05083 0.05083 0.05083 0. 0. 0.
H8B 0.03509 0.03509 0.03509 0. 0. 0.
H8C 0.05165 0.05165 0.05165 0. 0. 0.
C1G 0.01545(17) 0.0155(2) 0.01733(18) 0.00206(15) -0.00222(15) 0.00324(15)
H6A 0.02960 0.02960 0.02960 0. 0. 0.
C1T 0.0268(3) 0.0357(3) 0.0187(2) 0.0023(2) 0.00765(18) 0.0050(2)
H1A 0.04558 0.04558 0.04558 0. 0. 0.
H1B 0.04337 0.04337 0.04337 0. 0. 0.
H1C 0.06219 0.06219 0.06219 0. 0. 0.
C2 0.01713(19) 0.01077(19) 0.01159(16) 0.00150(16) -0.00135(13) -0.00018(13)
C2A 0.01941(18) 0.01221(18) 0.01295(16) 0.00018(18) -0.00148(15) -0.00188(14)
H14A 0.03748 0.03748 0.03748 0. 0. 0.
H14B 0.02873 0.02873 0.02873 0. 0. 0.
C2B 0.01530(17) 0.0146(2) 0.01647(17) 0.00072(15) -0.00203(14) 0.00001(14)
H13A 0.02796 0.02796 0.02796 0. 0. 0.
H13B 0.03608 0.03608 0.03608 0. 0. 0.
C2D 0.01786(18) 0.0163(2) 0.02001(18) 0.00093(16) 0.00468(14) 0.00246(15)
H10A 0.02909 0.02909 0.02909 0. 0. 0.
C2E1 0.0303(2) 0.0286(3) 0.01665(19) 0.0012(2) 0.00586(18) 0.00353(17)
H11A 0.06199 0.06199 0.06199 0. 0. 0.
H11B 0.04366 0.04366 0.04366 0. 0. 0.
H11C 0.03936 0.03936 0.03936 0. 0. 0.
C2E2 0.0200(2) 0.0272(3) 0.0323(3) 0.0073(2) 0.00835(19) 0.0044(2)
H12A 0.03830 0.03830 0.03830 0. 0. 0.
H12B 0.03778 0.03778 0.03778 0. 0. 0.
H12C 0.03483 0.03483 0.03483 0. 0. 0.
C2G 0.01438(17) 0.01126(19) 0.01399(17) 0.00193(16) 0.00087(13) 0.00038(13)
H9A 0.03042 0.03042 0.03042 0. 0. 0.
C2T 0.0608(4) 0.0232(3) 0.0181(2) 0.0030(3) 0.0090(2) -0.0057(2)
H2A 0.06285 0.06285 0.06285 0. 0. 0.
H2B 0.05657 0.05657 0.05657 0. 0. 0.
H2C 0.09271 0.09271 0.09271 0. 0. 0.
C3 0.0221(2) 0.00956(19) 0.01576(18) -0.00031(16) -0.00477(16) 0.00065(15)
C3A 0.01731(19) 0.01188(19) 0.01635(17) -0.00039(16) -0.00192(15) 0.00202(16)
H15A 0.03565 0.03565 0.03565 0. 0. 0.
C3B 0.01638(18) 0.0196(2) 0.0282(2) -0.00064(17) -0.00342(16) 0.0045(2)
H16A 0.03254 0.03254 0.03254 0. 0. 0.
C3G1 0.0208(2) 0.0246(3) 0.0391(3) 0.0008(2) 0.0071(2) 0.0055(2)
H17A 0.05198 0.05198 0.05198 0. 0. 0.
H17B 0.02462 0.02462 0.02462 0. 0. 0.
H17C 0.04218 0.04218 0.04218 0. 0. 0.
C3G2 0.0233(2) 0.0325(3) 0.0519(4) -0.0067(2) -0.0113(2) -0.0054(3)
H18A 0.03097 0.03097 0.03097 0. 0. 0.
H18B 0.05729 0.05729 0.05729 0. 0. 0.
H18C 0.05446 0.05446 0.05446 0. 0. 0.
C3T 0.0318(3) 0.0393(3) 0.0179(2) 0.0138(3) -0.0019(2) 0.0038(2)
H3A 0.04197 0.04197 0.04197 0. 0. 0.
H3B 0.05248 0.05248 0.05248 0. 0. 0.
H3C 0.06854 0.06854 0.06854 0. 0. 0.
C4T 0.0274(2) 0.0200(2) 0.01109(17) 0.00564(18) 0.00337(15) 0.00107(16)
N1 0.01821(19) 0.01056(19) 0.00975(16) 0.00050(15) 0.00132(13) 0.00002(14)
N2 0.01463(17) 0.01012(17) 0.01433(15) 0.00189(15) -0.00121(13) -0.00106(13)
N3 0.01671(18) 0.01094(18) 0.01423(16) 0.00069(16) -0.00165(13) 0.00017(12)
O0 0.02553(18) 0.01122(15) 0.01593(15) 0.00140(13) 0.00523(13) 0.00299(11)
O 0.0275(3) 0.0138(2) 0.01060(18) 0.00357(17) 0.00427(15) -0.00010(15)
O1 0.02350(18) 0.00942(14) 0.01499(14) 0.00122(13) -0.00524(12) -0.00196(11)
O2 0.02093(17) 0.01169(15) 0.02008(16) 0.00364(14) -0.00361(13) -0.00039(12)
O3 0.0299(2) 0.00897(15) 0.02158(17) 0.00007(14) -0.00580(15) 0.00081(12)
O4 0.0326(3) 0.0117(3) 0.0137(2) 0.0011(2) -0.0012(2) 0.0004(2)
H1 0.03820 0.03820 0.03820 0. 0. 0.
H2 0.02716 0.02716 0.02716 0. 0. 0.
H3 0.02648 0.02648 0.02648 0. 0. 0.
H4 0.03678 0.03678 0.03678 0. 0. 0.

loop_
_atom_type_symbol
_atom_type_description
_atom_type_scat_dispersion_real
_atom_type_scat_dispersion_imag
_atom_type_scat_source
C C 0.0033 0.0016 'Clementi & Roetti 1974. Atomic Data & Nuclear Data Tables. 14, 177'
H H 0.0000 0.0000 'Clementi & Roetti 1974. Atomic Data & Nuclear Data Tables. 14, 177'
N N 0.0061 0.0033 'Clementi & Roetti 1974. Atomic Data & Nuclear Data Tables. 14, 177'
O O 0.0106 0.0060 'Clementi & Roetti 1974. Atomic Data & Nuclear Data Tables. 14, 177'

loop_
_geom_angle_atom_site_label_1
_geom_angle_atom_site_label_2
_geom_angle_atom_site_label_3
_geom_angle
O C0 O0 126.12(5)
O C0 N1 111.00(5)
O0 C0 N1 122.88(4)
O1 C1 N2 124.61(4)
O1 C1 C1A 117.57(4)
N2 C1 C1A 117.77(4)
N1 C1A C1 113.95(3)
N1 C1A C1B 109.09(2)
N1 C1A H4A 109.5(5)
C1 C1A C1B 110.469(16)
C1 C1A H4A 106.0(3)
C1B C1A H4A 107.6(4)
C1A C1B C1G 111.910(8)
C1A C1B H5B 108.483(2)
C1A C1B H5A 108.68(2)
C1G C1B H5B 109.926(18)
C1G C1B H5A 109.63(7)
H5B C1B H5A 108.13(5)
C1G C1D1 H7B 109.96(16)
C1G C1D1 H7C 110.45(7)
C1G C1D1 H7A 110.93(2)
H7B C1D1 H7C 108.22(17)
H7B C1D1 H7A 108.37(12)
H7C C1D1 H7A 108.83(3)
C1G C1D2 H8C 108.04(2)
C1G C1D2 H8B 108.01(4)
C1G C1D2 H8A 108.04(16)
H8C C1D2 H8B 110.94(3)
H8C C1D2 H8A 110.90(11)
H8B C1D2 H8A 110.77(13)
C1B C1G C1D1 112.078(10)
C1B C1G C1D2 110.145(10)
C1B C1G H6A 107.20(2)
C1D1 C1G C1D2 109.970(12)
C1D1 C1G H6A 108.83(2)
C1D2 C1G H6A 108.50(3)
C4T C1T H1A 110.41(2)
C4T C1T H1B 110.02(6)
C4T C1T H1C 109.70(16)
H1A C1T H1B 109.36(3)
H1A C1T H1C 108.76(11)
H1B C1T H1C 108.56(13)
O2 C2 N3 121.58(3)
O2 C2 C2A 121.99(2)
N3 C2 C2A 116.41(2)
C2 C2A C2B 110.2820(9)
C2 C2A H14B 110.9301(12
C2 C2A H14A 108.44(3)
C2B C2A H14B 111.0819(14
C2B C2A H14A 110.12(7)
H14B C2A H14A 105.86(5)
C2G C2B C2A 112.449(3)
C2G C2B H13B 109.866(3)
C2G C2B H13A 109.80(3)
C2A C2B H13B 110.296(2)
C2A C2B H13A 109.81(9)
H13B C2B H13A 104.30(8)
C2G C2D C2E1 110.534(12)
C2G C2D C2E2 110.778(15)
C2G C2D H10A 108.23(3)
C2E1 C2D C2E2 110.039(15)
C2E1 C2D H10A 108.61(3)
C2E2 C2D H10A 108.58(7)
C2D C2E1 H11C 111.64(4)
C2D C2E1 H11B 111.59(3)
C2D C2E1 H11A 111.56(16)
H11C C2E1 H11B 107.23(3)
H11C C2E1 H11A 107.30(14)
H11B C2E1 H11A 107.26(11)
C2D C2E2 H12C 110.86(2)
C2D C2E2 H12A 110.16(5)
C2D C2E2 H12B 109.81(16)
H12C C2E2 H12A 109.21(2)
H12C C2E2 H12B 108.51(11)
H12A C2E2 H12B 108.22(14)
N2 C2G C2D 110.96(2)
N2 C2G C2B 109.135(18)
N2 C2G H9A 106.6(5)
C2D C2G C2B 112.927(6)
C2D C2G H9A 108.0(3)
C2B C2G H9A 109.0(3)
C4T C2T H2C 110.09(4)
C4T C2T H2B 109.61(12)
C4T C2T H2A 109.35(17)
H2C C2T H2B 109.71(4)
H2C C2T H2A 109.14(13)
H2B C2T H2A 108.92(17)
O4 C3 O3 120.04(6)
O4 C3 C3A 119.09(5)
O3 C3 C3A 120.78(4)
N3 C3A C3 112.29(4)
N3 C3A C3B 109.60(3)
N3 C3A H15A 108.7(5)
C3 C3A C3B 111.17(3)
C3 C3A H15A 106.5(3)
C3B C3A H15A 108.4(4)
C3A C3B C3G2 111.67(2)
C3A C3B C3G1 110.12(2)
C3A C3B H16A 107.94(2)
C3G2 C3B C3G1 110.002(14)
C3G2 C3B H16A 108.38(2)
C3G1 C3B H16A 108.64(3)
C3B C3G1 H17B 111.60(3)
C3B C3G1 H17A 110.85(12)
C3B C3G1 H17C 110.63(17)
H17B C3G1 H17A 108.50(4)
H17B C3G1 H17C 107.74(13)
H17A C3G1 H17C 107.37(18)
C3B C3G2 H18C 109.19(2)
C3B C3G2 H18B 108.94(4)
C3B C3G2 H18A 108.72(16)
H18C C3G2 H18B 110.39(2)
H18C C3G2 H18A 109.91(11)
H18B C3G2 H18A 109.65(13)
C4T C3T H3B 109.22(10)
C4T C3T H3A 109.13(16)
C4T C3T H3C 109.20(3)
H3B C3T H3A 109.74(16)
H3B C3T H3C 109.80(4)
H3A C3T H3C 109.72(12)
O C4T C3T 110.26(3)
O C4T C1T 110.69(3)
O C4T C2T 101.80(3)
C3T C4T C1T 112.186(16)
C3T C4T C2T 110.406(16)
C1T C4T C2T 111.031(14)
C0 N1 C1A 119.93(4)
C0 N1 H1 120.04(11)
C1A N1 H1 120.02(11)
C1 N2 C2G 124.34(4)
C1 N2 H2 117.70(11)
C2G N2 H2 117.62(11)
C2 N3 C3A 120.67(4)
C2 N3 H3 119.65(11)
C3A N3 H3 119.59(11)
C0 O C4T 121.60(4)
C3 O4 H4 114.6(7)

loop_
_geom_bond_atom_site_label_1
_geom_bond_atom_site_label_2
_geom_bond_distance
C0 O 1.3327(8)
C0 O0 1.2301(7)
C0 N1 1.3529(7)
C1 O1 1.2438(7)
C1 N2 1.3335(7)
C1 C1A 1.5278(5)
C1A N1 1.4506(5)
C1A C1B 1.54021(2)
C1A H4A 1.098(2)
C1B C1G 1.53537(15)
C1B H5B 1.08285(9)
C1B H5A 1.0910(14)
C1D1 C1G 1.5219(3)
C1D1 H7B 1.0776(18)
C1D1 H7C 1.0781(13)
C1D1 H7A 1.0799(6)
C1D2 C1G 1.5296(3)
C1D2 H8C 1.0767(5)
C1D2 H8B 1.0771(8)
C1D2 H8A 1.0774(18)
C1G H6A 1.0974(6)
C1T C4T 1.5173(4)
C1T H1A 1.0736(5)
C1T H1B 1.0764(10)
C1T H1C 1.0772(18)
C2 O2 1.2344(5)
C2 N3 1.3499(5)
C2 C2A 1.51058(2)
C2A C2B 1.53430(3)
C2A H14B 1.084935(16)
C2A H14A 1.0927(18)
C2B C2G 1.53465(8)
C2B H13B 1.08490(3)
C2B H13A 1.0914(17)
C2D C2G 1.5393(2)
C2D C2E1 1.5299(4)
C2D C2E2 1.5348(4)
C2D H10A 1.0988(14)
C2E1 H11C 1.0764(9)
C2E1 H11B 1.0768(6)
C2E1 H11A 1.0768(18)
C2E2 H12C 1.0759(5)
C2E2 H12A 1.0767(7)
C2E2 H12B 1.0777(18)
C2G N2 1.4686(5)
C2G H9A 1.098(2)
C2T C4T 1.5230(5)
C2T H2C 1.0762(11)
C2T H2B 1.0772(15)
C2T H2A 1.0777(18)
C3 O4 1.3160(10)
C3 O3 1.2176(7)
C3 C3A 1.5347(7)
C3A N3 1.4511(7)
C3A C3B 1.5438(5)
C3A H15A 1.098(2)
C3B C3G2 1.5226(4)
C3B C3G1 1.5336(4)
C3B H16A 1.0986(8)
C3G1 H17B 1.0766(9)
C3G1 H17A 1.0770(17)
C3G1 H17C 1.0778(18)
C3G2 H18C 1.0766(5)
C3G2 H18B 1.0772(7)
C3G2 H18A 1.0776(18)
C3T C4T 1.5165(4)
C3T H3B 1.0768(9)
C3T H3A 1.0770(18)
C3T H3C 1.0771(15)
C4T O 1.4789(5)
N1 H1 1.014(2)
N2 H2 1.015(2)
N3 H3 1.014(2)
O4 H4 0.979(2)

loop_
_geom_hbond_atom_site_label_D
_geom_hbond_atom_site_label_H
_geom_hbond_atom_site_label_A
_geom_hbond_distance_DH
_geom_hbond_distance_HA
_geom_hbond_distance_DA
_geom_hbond_angle_DHA
_geom_hbond_site_symmetry_A
C1G H6A N1 1.0974(6) 2.6681(5) 3.1071(5) 103.14(2) 1
C1T H1A O0 1.0736(5) 2.4198(5) 3.0285(4) 114.61(2) 1
C2G H9A O1 1.098(2) 2.436(9) 2.8751(4) 102.2(5) 1
C3G1 H17C O0 1.0778(18) 2.486(2) 3.3988(5) 141.81(13) 1
C3T H3B O0 1.0768(9) 2.4587(11) 3.0489(4) 113.26(6) 1
N2 H2 N1 1.015(2) 2.448(3) 2.8439(7) 102.39(16) 1
N3 H3 O0 1.014(2) 1.927(2) 2.9384(7) 174.46(6) 1
O4 H4 N3 0.979(2) 2.512(12) 2.8820(9) 102.2(7) 1
O4 H4 O1 0.979(2) 1.634(5) 2.5751(10) 159.9(5) 1
C1T H1C O1 1.0772(18) 2.514(2) 3.4931(4) 150.59(9) 2_575
C1B H5A O2 1.0910(14) 2.5166(9) 3.3234(4) 129.89(5) 4_655
C2B H13B O3 1.08490(3) 2.5997(5) 3.2820(5) 120.183(10) 4_655
N1 H1 O2 1.014(2) 1.942(2) 2.9340(7) 165.16(14) 4_655
N2 H2 O3 1.015(2) 1.904(3) 2.8711(7) 158.3(2) 4_655

loop_
_geom_torsion_atom_site_label_1
_geom_torsion_atom_site_label_2
_geom_torsion_atom_site_label_3
_geom_torsion_atom_site_label_4
_geom_torsion
C0 O C4T C3T 60.70(7)
C0 O C4T C1T -64.03(7)
C0 O C4T C2T 177.88(6)
C0 N1 C1A C1 -66.69(6)
C0 N1 C1A C1B 169.34(6)
C0 N1 C1A H4A 51.8(3)
C1 N2 C2G C2D 105.87(5)
C1 N2 C2G C2B -129.07(5)
C1 N2 C2G H9A -11.5(4)
C1 C1A N1 H1 112.5(3)
C1 C1A C1B C1G 158.08(5)
C1 C1A C1B H5B 36.63(5)
C1 C1A C1B H5A -80.72(8)
C1A N1 C0 O -173.20(5)
C1A N1 C0 O0 6.12(6)
C1A C1 N2 C2G -179.85(4)
C1A C1 N2 H2 7.0(6)
C1A C1B C1G C1D1 152.998(13)
C1A C1B C1G C1D2 -84.226(14)
C1A C1B C1G H6A 33.64(3)
H4A C1A N1 H1 -129.0(7)
H4A C1A C1 O1 26.7(9)
H4A C1A C1 N2 -155.6(9)
H4A C1A C1B C1G 42.7(8)
H4A C1A C1B H5B -78.7(8)
H4A C1A C1B H5A 164.0(8)
C1B C1A N1 H1 -11.4(7)
C1B C1A C1 O1 -89.63(4)
C1B C1A C1 N2 88.10(4)
C1B C1G C1D1 H7B 57.96(13)
C1B C1G C1D1 H7C -61.41(13)
C1B C1G C1D1 H7A 177.83(3)
C1B C1G C1D2 H8C 56.07(4)
C1B C1G C1D2 H8B 176.16(4)
C1B C1G C1D2 H8A -63.97(12)
H5A C1B C1A N1 45.28(11)
H5A C1B C1G C1D1 32.34(6)
H5A C1B C1G C1D2 155.12(6)
H5A C1B C1G H6A -87.02(7)
H5B C1B C1A N1 162.62(4)
H5B C1B C1G C1D1 -86.39(2)
H5B C1B C1G C1D2 36.39(2)
H5B C1B C1G H6A 154.25(3)
C1D1 C1G C1D2 H8C -179.92(3)
C1D1 C1G C1D2 H8B -59.84(5)
C1D1 C1G C1D2 H8A 60.03(13)
H7A C1D1 C1G C1D2 54.96(3)
H7A C1D1 C1G H6A -63.77(4)
H7B C1D1 C1G C1D2 -64.91(19)
H7B C1D1 C1G H6A 176.36(19)
H7C C1D1 C1G C1D2 175.71(10)
H7C C1D1 C1G H6A 56.99(10)
H8A C1D2 C1G H6A 178.97(18)
H8B C1D2 C1G H6A 59.09(6)
H8C C1D2 C1G H6A -60.99(4)
C1G C1B C1A N1 -75.93(3)
C1T C4T C3T H3B 53.44(5)
C1T C4T C3T H3A 173.42(13)
C1T C4T C3T H3C -66.65(8)
C1T C4T C2T H2C 60.93(6)
C1T C4T C2T H2B -178.31(8)
C1T C4T C2T H2A -58.97(13)
H1A C1T C4T O 66.02(3)
H1A C1T C4T C3T -57.62(3)
H1A C1T C4T C2T 178.31(2)
H1B C1T C4T O -54.79(6)
H1B C1T C4T C3T -178.42(6)
H1B C1T C4T C2T 57.51(6)
H1C C1T C4T O -174.14(18)
H1C C1T C4T C3T 62.23(18)
H1C C1T C4T C2T -61.85(18)
C2 N3 C3A C3 -60.05(5)
C2 N3 C3A C3B 175.89(4)
C2 N3 C3A H15A 57.6(3)
C2 C2A C2B C2G 57.093(2)
C2 C2A C2B H13B -179.897(2)
C2 C2A C2B H13A -65.49(9)
C2A C2 N3 C3A -178.42(3)
C2A C2 N3 H3 -1.9(7)
C2A C2B C2G N2 55.87(2)
C2A C2B C2G C2D 179.78(2)
C2A C2B C2G H9A -60.1(3)
H14A C2A C2 O2 -58.18(13)
H14A C2A C2 N3 123.47(12)
H14A C2A C2B C2G 176.73(6)
H14A C2A C2B H13B -60.25(6)
H14A C2A C2B H13A 54.15(10)
H14B C2A C2 O2 -174.03(2)
H14B C2A C2 N3 7.61(2)
H14B C2A C2B C2G -66.317(3)
H14B C2A C2B H13B 56.695(3)
H14B C2A C2B H13A 171.10(7)
C2B C2G N2 H2 44.1(4)
C2B C2G C2D C2E1 173.93(2)
C2B C2G C2D C2E2 51.69(2)
C2B C2G C2D H10A -67.24(10)
C2B C2A C2 O2 62.47(3)
C2B C2A C2 N3 -115.88(3)
H13A C2B C2G N2 178.46(17)
H13A C2B C2G C2D -57.63(18)
H13A C2B C2G H9A 62.4(3)
H13B C2B C2G N2 -67.38(2)
H13B C2B C2G C2D 56.524(10)
H13B C2B C2G H9A 176.6(5)
C2D C2G N2 H2 -81.00(19)
H10A C2D C2G N2 55.65(9)
H10A C2D C2G H9A 172.1(5)
H10A C2D C2E1 H11C -63.13(10)
H10A C2D C2E1 H11B 56.85(9)
H10A C2D C2E1 H11A 176.82(15)
H10A C2D C2E2 H12C 49.12(3)
H10A C2D C2E2 H12A -71.88(4)
H10A C2D C2E2 H12B 169.02(12)
C2E1 C2D C2G N2 -63.17(5)
C2E1 C2D C2G H9A 53.3(4)
C2E1 C2D C2E2 H12C 167.87(5)
C2E1 C2D C2E2 H12A 46.87(7)
C2E1 C2D C2E2 H12B -72.23(13)
H11A C2E1 C2D C2G -64.59(18)
H11A C2E1 C2D C2E2 58.08(18)
H11B C2E1 C2D C2G 175.45(3)
H11B C2E1 C2D C2E2 -61.88(3)
H11C C2E1 C2D C2G 55.47(5)
H11C C2E1 C2D C2E2 178.14(5)
C2E2 C2D C2G N2 174.59(5)
C2E2 C2D C2G H9A -69.0(2)
H12A C2E2 C2D C2G 169.40(8)
H12B C2E2 C2D C2G 50.30(19)
H12C C2E2 C2D C2G -69.60(3)
C2G N2 C1 O1 -2.30(5)
H9A C2G N2 H2 161.6(8)
C2T C4T C3T H3B 177.86(8)
C2T C4T C3T H3A -62.17(13)
C2T C4T C3T H3C 57.77(8)
H2A C2T C4T O 58.87(19)
H2A C2T C4T C3T 176.0(2)
H2B C2T C4T O -60.46(12)
H2B C2T C4T C3T 56.61(13)
H2C C2T C4T O 178.78(3)
H2C C2T C4T C3T -64.15(3)
C3 C3A N3 H3 123.4(4)
C3 C3A C3B C3G2 47.88(7)
C3 C3A C3B C3G1 170.39(6)
C3 C3A C3B H16A -71.16(7)
C3A N3 C2 O2 3.22(6)
C3A C3 O4 H4 2.5(9)
C3A C3B C3G2 H18C -60.80(5)
C3A C3B C3G2 H18B 59.83(5)
C3A C3B C3G2 H18A 179.29(12)
C3A C3B C3G1 H17B -179.11(5)
C3A C3B C3G1 H17A -58.05(14)
C3A C3B C3G1 H17C 60.94(14)
H15A C3A N3 H3 -119.0(7)
H15A C3A C3 O4 -162.3(9)
H15A C3A C3 O3 21.3(9)
H15A C3A C3B C3G2 -68.9(8)
H15A C3A C3B C3G1 53.6(8)
H15A C3A C3B H16A 172.0(8)
C3B C3A N3 H3 -0.7(7)
C3B C3A C3 O4 79.81(7)
C3B C3A C3 O3 -96.66(6)
H16A C3B C3A N3 53.56(6)
H16A C3B C3G2 H18C 57.97(5)
H16A C3B C3G2 H18B 178.61(6)
H16A C3B C3G2 H18A -61.94(13)
H16A C3B C3G1 H17B 62.87(6)
H16A C3B C3G1 H17A -176.07(9)
H16A C3B C3G1 H17C -57.08(13)
C3G1 C3B C3A N3 -64.89(4)
C3G1 C3B C3G2 H18C 176.62(3)
C3G1 C3B C3G2 H18B -62.74(5)
C3G1 C3B C3G2 H18A 56.71(13)
H17A C3G1 C3B C3G2 65.44(14)
H17B C3G1 C3B C3G2 -55.62(3)
H17C C3G1 C3B C3G2 -175.6(2)
C3G2 C3B C3A N3 172.59(4)
H3A C3T C4T O 49.54(19)
H3B C3T C4T O -70.43(11)
H3C C3T C4T O 169.48(4)
C4T O C0 O0 5.78(7)
C4T O C0 N1 -174.93(6)
N1 C1A C1 O1 147.16(6)
N1 C1A C1 N2 -35.12(6)
N3 C3A C3 O4 -43.38(8)
N3 C3A C3 O3 140.15(8)
O0 C0 N1 H1 -173.1(8)
O C0 N1 H1 7.6(7)
O1 C1 N2 H2 -175.4(7)
O2 C2 N3 H3 179.8(7)
O3 C3 O4 H4 179.0(9)
